data_7119880
loop_
_publ_author_name
'Alexandropoulos, Dimitris I.'
'Poole, Katye M.'
'Cunha-Silva, Luis'
'Ahmad Sheikh, Javeed'
'Wernsdorfer, Wolfgang'
'Christou, George'
'Stamatatos, Theocharis C.'

_publ_section_title
;
 A family of 'windmill'-like {Cu6Ln12} complexes exhibiting
 single-molecule magnetism behavior and large magnetic entropy changes.
;
_journal_issue 30
_journal_name_full 'Chemical communications (Cambridge, England)'
_journal_page_first 4266
_journal_page_last 4269
_journal_paper_doi 10.1039/c7cc01382e
_journal_volume 53
_journal_year 2017
_chemical_formula_moiety 'C54 H110 Cu6 Dy12 N44 O74, 2(OH)'
_chemical_formula_sum 'C54 H112 Cu6 Dy12 N44 O76'
_chemical_formula_weight 4925.11
_space_group_crystal_system monoclinic
_space_group_IT_number 14
_space_group_name_Hall '-P 2yn'
_space_group_name_H-M_alt 'P 1 21/n 1'
_symmetry_space_group_name_Hall '-P 2yn'
_symmetry_space_group_name_H-M 'P 1 21/n 1'
_atom_sites_solution_hydrogens geom
_audit_creation_date '09 February 2017'
_audit_creation_method 'SHELXL-2014/7 and enCIFer'
_audit_update_record
;
2017-02-09 deposited with the CCDC.
2017-03-23 downloaded from the CCDC.
;
_cell_angle_alpha 90
_cell_angle_beta 105.360(5)
_cell_angle_gamma 90
_cell_formula_units_Z 2
_cell_length_a 18.478(3)
_cell_length_b 22.949(3)
_cell_length_c 28.154(4)
_cell_measurement_reflns_used 9564
_cell_measurement_temperature 150(2)
_cell_measurement_theta_max 30.31
_cell_measurement_theta_min 2.84
_cell_volume 11512(3)
_computing_structure_refinement 'SHELXL-2014/7 (Sheldrick, 2014)'
_diffrn_ambient_temperature 150(2)
_diffrn_measured_fraction_theta_full 0.996
_diffrn_measured_fraction_theta_max 0.996
_diffrn_measurement_device_type 'Bruker X8 Kappa CCD APEX II'
_diffrn_measurement_method '\f and \w scans'
_diffrn_radiation_type MoK\a
_diffrn_radiation_wavelength 0.71073
_diffrn_reflns_av_R_equivalents 0.0582
_diffrn_reflns_av_unetI/netI 0.0309
_diffrn_reflns_Laue_measured_fraction_full 0.996
_diffrn_reflns_Laue_measured_fraction_max 0.996
_diffrn_reflns_limit_h_max 21
_diffrn_reflns_limit_h_min -21
_diffrn_reflns_limit_k_max 27
_diffrn_reflns_limit_k_min -27
_diffrn_reflns_limit_l_max 33
_diffrn_reflns_limit_l_min -33
_diffrn_reflns_number 277344
_diffrn_reflns_point_group_measured_fraction_full 0.996
_diffrn_reflns_point_group_measured_fraction_max 0.996
_diffrn_reflns_theta_full 25.028
_diffrn_reflns_theta_max 25.028
_diffrn_reflns_theta_min 3.679
_diffrn_source 'fine-focus sealed tube'
_exptl_absorpt_coefficient_mu 4.446
_exptl_absorpt_correction_T_max 0.629
_exptl_absorpt_correction_T_min 0.360
_exptl_absorpt_correction_type multi-scan
_exptl_absorpt_process_details
; 
'SADABS V2012/1 (Bruker AXS Inc.)' 
;
_exptl_crystal_colour blue
_exptl_crystal_density_diffrn 1.421
_exptl_crystal_description block
_exptl_crystal_F_000 4636
_exptl_crystal_size_max 0.180
_exptl_crystal_size_mid 0.060
_exptl_crystal_size_min 0.030
_refine_diff_density_max 3.145
_refine_diff_density_min -0.984
_refine_diff_density_rms 0.175
_refine_ls_extinction_method none
_refine_ls_goodness_of_fit_ref 0.673
_refine_ls_hydrogen_treatment constr
_refine_ls_matrix_type full
_refine_ls_number_parameters 871
_refine_ls_number_reflns 20257
_refine_ls_number_restraints 0
_refine_ls_restrained_S_all 0.673
_refine_ls_R_factor_all 0.0562
_refine_ls_R_factor_gt 0.0474
_refine_ls_shift/su_max 0.002
_refine_ls_shift/su_mean 0.000
_refine_ls_structure_factor_coef Fsqd
_refine_ls_weighting_details 'w=1/[\s^2^(Fo^2^)+(0.0807P)^2^+501.7380P] where P=(Fo^2^+2Fc^2^)/3'
_refine_ls_weighting_scheme calc
_refine_ls_wR_factor_gt 0.1172
_refine_ls_wR_factor_ref 0.1252
_reflns_Friedel_coverage 0.000
_reflns_number_gt 17652
_reflns_number_total 20257
_reflns_threshold_expression 'I > 2\s(I)'
_cod_data_source_file c7cc01382e2.cif
_cod_data_source_block da2427sq
_cod_depositor_comments 'Adding full bibliography for 7119878--7119880.cif.'
_cod_database_code 7119880
_shelx_shelxl_version_number 2014/7
_shelx_space_group_comment
;
The symmetry employed for this shelxl refinement is uniquely defined
by the following loop, which should always be used as a source of
symmetry information in preference to the above space-group names.
They are only intended as comments.
;
_shelx_estimated_absorpt_t_min 0.502
_shelx_estimated_absorpt_t_max 0.878

loop_
_space_group_symop_operation_xyz
'x, y, z'
'-x+1/2, y+1/2, -z+1/2'
'-x, -y, -z'
'x-1/2, -y-1/2, z-1/2'

loop_
_atom_site_label
_atom_site_type_symbol
_atom_site_fract_x
_atom_site_fract_y
_atom_site_fract_z
_atom_site_U_iso_or_equiv
_atom_site_adp_type
_atom_site_occupancy
_atom_site_site_symmetry_order
_atom_site_calc_flag
_atom_site_refinement_flags_posn
_atom_site_refinement_flags_adp
Dy1 Dy 0.61101(2) 0.55372(2) 0.46792(2) 0.01661(9) Uani 1 1 d . .
Dy3 Dy 0.59313(2) 0.49327(2) 0.59360(2) 0.01610(9) Uani 1 1 d . .
Dy2 Dy 0.55094(2) 0.39380(2) 0.47819(2) 0.01725(9) Uani 1 1 d . .
Dy5 Dy 0.58823(2) 0.24810(2) 0.54604(2) 0.02645(10) Uani 1 1 d . .
Dy6 Dy 0.74307(2) 0.67915(2) 0.51773(2) 0.02328(10) Uani 1 1 d . .
Dy4 Dy 0.79754(2) 0.44573(2) 0.64260(2) 0.02089(10) Uani 1 1 d . .
Cu2 Cu 0.44709(6) 0.27060(4) 0.42482(3) 0.0234(2) Uani 1 1 d . .
Cu3 Cu 0.80658(5) 0.52802(5) 0.49957(4) 0.0225(2) Uani 1 1 d . .
Cu1 Cu 0.63674(5) 0.37278(4) 0.67309(3) 0.0204(2) Uani 1 1 d . .
O3 O 0.4649(3) 0.5234(2) 0.57581(18) 0.0153(10) Uani 1 1 d . .
O2 O 0.6269(3) 0.4699(2) 0.51853(18) 0.0190(11) Uani 1 1 d . .
O1 O 0.5759(3) 0.5768(2) 0.54205(18) 0.0186(11) Uani 1 1 d . .
O4 O 0.5153(3) 0.4174(2) 0.55222(18) 0.0198(11) Uani 1 1 d . .
O15 O 0.4879(3) 0.3035(2) 0.49036(19) 0.0219(12) Uani 1 1 d . .
O16 O 0.6359(3) 0.3362(2) 0.53373(19) 0.0197(11) Uani 1 1 d . .
O24 O 0.6357(8) 0.1457(5) 0.5499(4) 0.106(4) Uani 1 1 d . .
O25 O 0.7229(5) 0.2301(4) 0.5421(3) 0.070(3) Uani 1 1 d . .
O19 O 0.5962(4) 0.2179(3) 0.4684(2) 0.0399(16) Uani 1 1 d . .
O30 O 0.6616(3) 0.7675(3) 0.5220(2) 0.0294(13) Uani 1 1 d . .
O28 O 0.7360(3) 0.5737(2) 0.52423(19) 0.0191(11) Uani 1 1 d . .
O33 O 0.8026(4) 0.6471(3) 0.4585(2) 0.0352(15) Uani 1 1 d . .
O34 O 0.7712(3) 0.4278(3) 0.5592(2) 0.0234(12) Uani 1 1 d . .
O5 O 0.6718(3) 0.4066(2) 0.61992(19) 0.0213(12) Uani 1 1 d . .
O17 O 0.5244(3) 0.3062(3) 0.59251(19) 0.0256(13) Uani 1 1 d . .
O18 O 0.7709(3) 0.4467(3) 0.7188(2) 0.0276(13) Uani 1 1 d . .
O6 O 0.7164(3) 0.5216(2) 0.6169(2) 0.0217(12) Uani 1 1 d . .
O7 O 0.8576(4) 0.5379(3) 0.6891(2) 0.0438(18) Uani 1 1 d . .
O8 O 0.8747(4) 0.5276(4) 0.6172(3) 0.0467(18) Uani 1 1 d . .
O9 O 0.9132(4) 0.6068(3) 0.6595(3) 0.053(2) Uani 1 1 d . .
O10 O 0.9189(4) 0.4254(4) 0.7061(3) 0.0468(18) Uani 1 1 d . .
O11 O 0.9250(4) 0.4113(4) 0.6328(3) 0.051(2) Uani 1 1 d . .
O12 O 1.0257(4) 0.4030(5) 0.6928(3) 0.083(3) Uani 1 1 d . .
O13 O 0.8074(3) 0.3399(3) 0.6505(2) 0.0335(14) Uani 1 1 d . .
O29 O 0.6308(3) 0.6535(2) 0.46865(19) 0.0210(12) Uani 1 1 d . .
O20 O 0.3073(3) 0.3446(3) 0.4176(2) 0.0260(13) Uani 1 1 d . .
O31 O 0.7733(4) 0.7689(3) 0.5723(2) 0.0377(16) Uani 1 1 d . .
O32 O 0.6954(5) 0.8404(3) 0.5728(3) 0.056(2) Uani 1 1 d . .
O35 O 0.8672(4) 0.6667(3) 0.5696(3) 0.0458(18) Uani 1 1 d . .
O36 O 0.7632(6) 0.7560(4) 0.4647(4) 0.075(3) Uani 1 1 d . .
O21 O 0.6848(4) 0.2611(3) 0.6275(3) 0.0410(17) Uani 1 1 d . .
O22 O 0.6037(4) 0.1949(3) 0.6291(3) 0.0472(18) Uani 1 1 d . .
O23 O 0.6894(5) 0.2153(3) 0.6968(3) 0.053(2) Uani 1 1 d . .
O26 O 0.4793(4) 0.1868(3) 0.5330(3) 0.0417(17) Uani 1 1 d . .
O27 O 0.6619(3) 0.3877(3) 0.4462(2) 0.0319(14) Uani 1 1 d . .
O14 O 0.5971(3) 0.5748(3) 0.6506(2) 0.0292(13) Uani 1 1 d . .
O37 O 0.5871(3) 0.5826(3) 0.3817(2) 0.0285(13) Uani 1 1 d . .
N9 N 0.5348(4) 0.2165(3) 0.4306(3) 0.0285(16) Uani 1 1 d . .
N18 N 0.7070(4) 0.5029(3) 0.4338(3) 0.0273(16) Uani 1 1 d . .
N19 N 0.7253(4) 0.5098(4) 0.3953(3) 0.0340(18) Uani 1 1 d . .
N20 N 0.7434(6) 0.5168(5) 0.3598(3) 0.059(3) Uani 1 1 d . .
N17 N 0.8367(4) 0.5955(3) 0.4637(3) 0.0283(16) Uani 1 1 d . .
N22 N 0.8826(4) 0.4918(3) 0.4731(2) 0.0238(15) Uani 1 1 d . .
N21 N 0.8136(4) 0.4477(3) 0.5303(2) 0.0236(15) Uani 1 1 d . .
N3 N 0.5607(4) 0.4523(3) 0.6686(2) 0.0246(15) Uani 1 1 d . .
N4 N 0.5691(4) 0.4722(3) 0.7096(3) 0.0308(17) Uani 1 1 d . .
N5 N 0.5768(6) 0.4893(4) 0.7495(3) 0.056(3) Uani 1 1 d . .
N6 N 0.5532(4) 0.3163(3) 0.6425(2) 0.0215(14) Uani 1 1 d . .
N7 N 0.6158(4) 0.3385(3) 0.7307(2) 0.0208(14) Uani 1 1 d . .
N8 N 0.7202(4) 0.4081(3) 0.7272(2) 0.0223(15) Uani 1 1 d . .
N1 N 0.8818(4) 0.5574(4) 0.6553(3) 0.0356(19) Uani 1 1 d . .
N2 N 0.9583(5) 0.4128(4) 0.6774(3) 0.044(2) Uani 1 1 d . .
N13 N 0.3437(4) 0.3046(3) 0.3950(2) 0.0252(16) Uani 1 1 d . .
N14 N 0.4165(4) 0.2296(3) 0.3629(2) 0.0230(15) Uani 1 1 d . .
N16 N 0.7106(4) 0.7938(3) 0.5557(3) 0.0311(17) Uani 1 1 d . .
N10 N 0.5103(4) 0.3434(3) 0.3964(3) 0.0283(16) Uani 1 1 d . .
N11 N 0.5433(4) 0.3239(3) 0.3673(3) 0.0326(18) Uani 1 1 d . .
N12 N 0.5733(6) 0.3035(4) 0.3408(4) 0.055(3) Uani 1 1 d . .
N15 N 0.6607(5) 0.2233(4) 0.6528(3) 0.041(2) Uani 1 1 d . .
C22 C 0.8840(5) 0.5845(4) 0.4372(3) 0.029(2) Uani 1 1 d . .
C21 C 0.9140(5) 0.5244(4) 0.4441(3) 0.030(2) Uani 1 1 d . .
C20 C 0.8992(5) 0.4356(4) 0.4829(3) 0.030(2) Uani 1 1 d . .
C19 C 0.8573(5) 0.4094(4) 0.5163(3) 0.0275(19) Uani 1 1 d . .
C1 C 0.5221(5) 0.2888(4) 0.6719(3) 0.0256(18) Uani 1 1 d . .
C2 C 0.5579(4) 0.3020(4) 0.7242(3) 0.0228(18) Uani 1 1 d . .
C3 C 0.6590(5) 0.3553(4) 0.7755(3) 0.0281(19) Uani 1 1 d . .
C4 C 0.7187(5) 0.3973(4) 0.7719(3) 0.0250(18) Uani 1 1 d . .
C6 C 0.6425(5) 0.3341(4) 0.8177(3) 0.033(2) Uani 1 1 d . .
H9 H 0.6709 0.3460 0.8495 0.040 Uiso 1 1 calc R U
C7 C 0.5846(6) 0.2959(5) 0.8123(3) 0.040(2) Uani 1 1 d . .
H7 H 0.5731 0.2805 0.8408 0.048 Uiso 1 1 calc R U
C8 C 0.5417(6) 0.2787(5) 0.7659(4) 0.040(2) Uani 1 1 d . .
H8 H 0.5020 0.2515 0.7627 0.047 Uiso 1 1 calc R U
C9 C 0.4581(5) 0.2481(5) 0.6562(4) 0.039(2) Uani 1 1 d . .
H9A H 0.4468 0.2419 0.6206 0.059 Uiso 1 1 calc R U
H9B H 0.4140 0.2647 0.6644 0.059 Uiso 1 1 calc R U
H9C H 0.4710 0.2108 0.6733 0.059 Uiso 1 1 calc R U
C27 C 0.8632(6) 0.3477(4) 0.5293(4) 0.039(2) Uani 1 1 d . .
H27A H 0.8872 0.3435 0.5646 0.059 Uiso 1 1 calc R U
H27B H 0.8934 0.3277 0.5105 0.059 Uiso 1 1 calc R U
H27C H 0.8129 0.3304 0.5216 0.059 Uiso 1 1 calc R U
C26 C 0.9489(5) 0.4079(4) 0.4624(4) 0.036(2) Uani 1 1 d . .
H26 H 0.9598 0.3676 0.4682 0.043 Uiso 1 1 calc R U
C25 C 0.9833(6) 0.4405(5) 0.4324(4) 0.045(3) Uani 1 1 d . .
H25 H 1.0192 0.4223 0.4185 0.054 Uiso 1 1 calc R U
C5 C 0.7717(6) 0.4232(5) 0.8163(3) 0.037(2) Uani 1 1 d . .
H5A H 0.8170 0.4366 0.8078 0.056 Uiso 1 1 calc R U
H5B H 0.7852 0.3937 0.8424 0.056 Uiso 1 1 calc R U
H5C H 0.7475 0.4563 0.8280 0.056 Uiso 1 1 calc R U
C23 C 0.9084(6) 0.6294(5) 0.4066(4) 0.047(3) Uani 1 1 d . .
H23A H 0.9113 0.6674 0.4229 0.070 Uiso 1 1 calc R U
H23B H 0.8722 0.6314 0.3742 0.070 Uiso 1 1 calc R U
H23C H 0.9579 0.6190 0.4027 0.070 Uiso 1 1 calc R U
C10 C 0.3073(5) 0.2876(3) 0.3507(3) 0.0247(18) Uani 1 1 d . .
C11 C 0.3515(5) 0.2440(3) 0.3313(3) 0.0273(19) Uani 1 1 d . .
C12 C 0.4652(5) 0.1920(4) 0.3525(3) 0.0276(19) Uani 1 1 d . .
C13 C 0.5355(5) 0.1855(4) 0.3927(3) 0.033(2) Uani 1 1 d . .
C14 C 0.5986(7) 0.1491(5) 0.3874(4) 0.057(3) Uani 1 1 d . .
H14A H 0.6272 0.1701 0.3681 0.086 Uiso 1 1 calc R U
H14B H 0.5791 0.1127 0.3706 0.086 Uiso 1 1 calc R U
H14C H 0.6314 0.1401 0.4201 0.086 Uiso 1 1 calc R U
C15 C 0.4479(6) 0.1654(5) 0.3051(4) 0.044(3) Uani 1 1 d . .
H15 H 0.4813 0.1387 0.2963 0.053 Uiso 1 1 calc R U
C16 C 0.3806(6) 0.1801(5) 0.2729(4) 0.045(3) Uani 1 1 d . .
H10 H 0.3670 0.1618 0.2415 0.054 Uiso 1 1 calc R U
C17 C 0.3317(6) 0.2201(4) 0.2839(3) 0.033(2) Uani 1 1 d . .
H17 H 0.2867 0.2310 0.2603 0.040 Uiso 1 1 calc R U
C18 C 0.2334(6) 0.3101(5) 0.3235(3) 0.037(2) Uani 1 1 d . .
H18A H 0.1976 0.3045 0.3433 0.055 Uiso 1 1 calc R U
H18B H 0.2159 0.2890 0.2923 0.055 Uiso 1 1 calc R U
H18C H 0.2376 0.3517 0.3169 0.055 Uiso 1 1 calc R U
C24 C 0.9658(5) 0.4993(5) 0.4225(4) 0.042(3) Uani 1 1 d . .
H24 H 0.9885 0.5213 0.4018 0.050 Uiso 1 1 calc R U
O38 O 0.6977(5) 0.6549(5) 0.3645(3) 0.074(3) Uani 1 1 d . .

loop_
_atom_site_aniso_label
_atom_site_aniso_U_11
_atom_site_aniso_U_22
_atom_site_aniso_U_33
_atom_site_aniso_U_23
_atom_site_aniso_U_13
_atom_site_aniso_U_12
Dy1 0.01544(18) 0.02333(19) 0.01071(17) -0.00065(14) 0.00285(13) -0.00112(14)
Dy3 0.01492(18) 0.02270(19) 0.00963(17) 0.00012(14) 0.00141(13) -0.00067(14)
Dy2 0.01663(18) 0.02245(19) 0.01187(17) -0.00186(14) 0.00238(14) 0.00033(14)
Dy5 0.0291(2) 0.0274(2) 0.0190(2) -0.00024(16) -0.00035(16) -0.00134(17)
Dy6 0.0221(2) 0.0272(2) 0.0202(2) -0.00253(16) 0.00500(15) -0.00493(16)
Dy4 0.01621(18) 0.0299(2) 0.01464(18) 0.00463(15) 0.00081(14) -0.00129(15)
Cu2 0.0256(5) 0.0254(5) 0.0156(5) -0.0063(4) -0.0007(4) 0.0001(4)
Cu3 0.0177(5) 0.0318(6) 0.0197(5) 0.0016(4) 0.0079(4) 0.0016(4)
Cu1 0.0203(5) 0.0266(5) 0.0124(4) 0.0035(4) 0.0012(4) -0.0029(4)
O3 0.015(3) 0.018(3) 0.013(2) -0.001(2) 0.002(2) -0.001(2)
O2 0.015(3) 0.029(3) 0.013(3) 0.004(2) 0.003(2) 0.002(2)
O1 0.022(3) 0.023(3) 0.010(2) -0.007(2) 0.003(2) -0.006(2)
O4 0.019(3) 0.029(3) 0.010(2) -0.002(2) 0.000(2) 0.003(2)
O15 0.021(3) 0.023(3) 0.018(3) -0.008(2) -0.001(2) -0.004(2)
O16 0.017(3) 0.024(3) 0.018(3) 0.001(2) 0.005(2) 0.006(2)
O24 0.166(12) 0.067(7) 0.082(7) 0.018(6) 0.026(8) 0.067(8)
O25 0.059(5) 0.097(7) 0.049(5) -0.018(5) 0.006(4) 0.034(5)
O19 0.040(4) 0.051(4) 0.023(3) -0.014(3) -0.003(3) 0.004(3)
O30 0.029(3) 0.033(3) 0.026(3) -0.001(3) 0.007(3) -0.006(3)
O28 0.013(3) 0.031(3) 0.016(3) -0.001(2) 0.009(2) 0.004(2)
O33 0.034(4) 0.043(4) 0.032(3) 0.002(3) 0.014(3) -0.001(3)
O34 0.018(3) 0.033(3) 0.021(3) 0.005(2) 0.009(2) -0.004(2)
O5 0.022(3) 0.026(3) 0.017(3) 0.008(2) 0.006(2) 0.000(2)
O17 0.030(3) 0.036(3) 0.011(3) 0.005(2) 0.004(2) -0.005(3)
O18 0.026(3) 0.034(3) 0.024(3) 0.001(3) 0.009(2) -0.011(3)
O6 0.012(3) 0.028(3) 0.023(3) 0.001(2) 0.002(2) -0.001(2)
O7 0.051(4) 0.053(4) 0.021(3) 0.007(3) -0.003(3) -0.013(4)
O8 0.033(4) 0.068(5) 0.044(4) -0.013(4) 0.018(3) -0.018(4)
O9 0.046(4) 0.054(5) 0.055(5) -0.005(4) 0.005(4) -0.022(4)
O10 0.037(4) 0.067(5) 0.033(4) 0.007(4) 0.005(3) -0.004(4)
O11 0.025(3) 0.088(6) 0.039(4) 0.006(4) 0.006(3) 0.001(4)
O12 0.020(4) 0.158(10) 0.065(6) -0.006(6) 0.000(4) 0.023(5)
O13 0.027(3) 0.036(4) 0.034(3) 0.009(3) 0.001(3) 0.004(3)
O29 0.021(3) 0.027(3) 0.016(3) -0.003(2) 0.006(2) -0.003(2)
O20 0.024(3) 0.028(3) 0.023(3) -0.001(2) 0.001(2) 0.000(2)
O31 0.039(4) 0.044(4) 0.027(3) -0.002(3) 0.003(3) -0.011(3)
O32 0.074(6) 0.033(4) 0.061(5) -0.020(4) 0.018(4) -0.002(4)
O35 0.036(4) 0.048(4) 0.051(4) 0.002(4) 0.006(3) -0.005(3)
O36 0.120(8) 0.049(5) 0.078(6) 0.023(5) 0.064(6) 0.013(5)
O21 0.029(4) 0.050(4) 0.038(4) 0.000(3) -0.002(3) -0.006(3)
O22 0.045(4) 0.041(4) 0.045(4) -0.002(3) -0.008(3) -0.002(3)
O23 0.068(5) 0.044(4) 0.032(4) 0.009(3) -0.013(4) 0.009(4)
O26 0.046(4) 0.033(4) 0.037(4) -0.003(3) -0.004(3) -0.007(3)
O27 0.025(3) 0.043(4) 0.030(3) -0.009(3) 0.012(3) 0.002(3)
O14 0.032(3) 0.037(4) 0.016(3) -0.004(3) 0.001(2) -0.005(3)
O37 0.028(3) 0.037(3) 0.018(3) 0.001(3) 0.002(2) -0.006(3)
N9 0.028(4) 0.033(4) 0.022(4) 0.000(3) 0.003(3) 0.003(3)
N18 0.020(4) 0.041(4) 0.020(4) 0.003(3) 0.004(3) -0.002(3)
N19 0.027(4) 0.051(5) 0.022(4) 0.003(3) 0.002(3) 0.006(4)
N20 0.066(7) 0.095(8) 0.025(5) -0.005(5) 0.028(5) -0.003(6)
N17 0.012(3) 0.040(4) 0.034(4) 0.002(3) 0.007(3) 0.000(3)
N22 0.016(3) 0.036(4) 0.023(4) -0.007(3) 0.010(3) 0.004(3)
N21 0.014(3) 0.037(4) 0.017(3) -0.009(3) -0.001(3) 0.001(3)
N3 0.030(4) 0.032(4) 0.012(3) 0.001(3) 0.006(3) -0.002(3)
N4 0.036(4) 0.028(4) 0.029(5) 0.012(3) 0.010(3) 0.004(3)
N5 0.088(8) 0.060(6) 0.018(4) -0.005(4) 0.011(5) 0.011(5)
N6 0.019(3) 0.026(4) 0.019(3) 0.004(3) 0.005(3) 0.001(3)
N7 0.035(4) 0.023(3) 0.003(3) 0.006(3) 0.003(3) -0.003(3)
N8 0.014(3) 0.031(4) 0.017(3) 0.002(3) -0.005(3) -0.002(3)
N1 0.022(4) 0.045(5) 0.036(5) -0.005(4) 0.002(3) -0.010(4)
N2 0.043(5) 0.058(6) 0.030(5) 0.000(4) 0.009(4) -0.007(4)
N13 0.039(4) 0.019(3) 0.017(3) -0.004(3) 0.004(3) -0.011(3)
N14 0.026(4) 0.028(4) 0.010(3) -0.010(3) -0.005(3) -0.006(3)
N16 0.038(5) 0.033(4) 0.023(4) -0.001(3) 0.008(3) -0.005(4)
N10 0.034(4) 0.028(4) 0.025(4) -0.003(3) 0.012(3) -0.001(3)
N11 0.033(4) 0.036(4) 0.033(4) 0.001(4) 0.016(4) 0.005(3)
N12 0.066(6) 0.052(6) 0.063(6) -0.010(5) 0.044(6) 0.015(5)
N15 0.044(5) 0.035(5) 0.038(5) 0.001(4) 0.002(4) 0.014(4)
C22 0.021(4) 0.042(5) 0.024(4) -0.003(4) 0.005(3) -0.009(4)
C21 0.018(4) 0.043(5) 0.026(5) 0.001(4) -0.001(3) -0.004(4)
C20 0.014(4) 0.043(6) 0.034(5) 0.005(4) 0.007(4) 0.003(4)
C19 0.019(4) 0.040(5) 0.022(4) 0.003(4) 0.002(3) 0.003(4)
C1 0.029(4) 0.022(4) 0.028(5) 0.018(4) 0.012(4) 0.002(3)
C2 0.019(4) 0.028(4) 0.016(4) 0.013(3) -0.005(3) 0.002(3)
C3 0.025(4) 0.028(5) 0.027(5) 0.001(4) 0.000(4) 0.004(4)
C4 0.023(4) 0.031(5) 0.017(4) 0.004(3) -0.001(3) -0.002(4)
C6 0.039(5) 0.047(6) 0.011(4) 0.006(4) 0.000(4) 0.003(4)
C7 0.045(6) 0.053(6) 0.024(5) 0.011(4) 0.011(4) -0.008(5)
C8 0.035(5) 0.049(6) 0.033(5) 0.004(5) 0.007(4) -0.006(5)
C9 0.033(5) 0.044(6) 0.034(5) 0.000(4) -0.002(4) -0.009(4)
C27 0.041(6) 0.034(5) 0.041(6) -0.003(4) 0.009(5) 0.005(4)
C26 0.033(5) 0.037(5) 0.041(6) 0.002(4) 0.015(4) 0.005(4)
C25 0.036(6) 0.062(7) 0.047(6) -0.006(5) 0.031(5) 0.007(5)
C5 0.048(6) 0.053(6) 0.009(4) -0.008(4) 0.005(4) -0.024(5)
C23 0.031(5) 0.058(7) 0.059(7) 0.010(6) 0.025(5) 0.007(5)
C10 0.032(5) 0.018(4) 0.022(4) -0.009(3) 0.004(4) -0.010(3)
C11 0.041(5) 0.015(4) 0.028(5) -0.008(3) 0.013(4) -0.012(4)
C12 0.033(5) 0.024(4) 0.025(4) -0.009(4) 0.006(4) 0.007(4)
C13 0.041(5) 0.033(5) 0.024(5) -0.007(4) 0.008(4) 0.001(4)
C14 0.064(8) 0.053(7) 0.046(7) -0.022(6) 0.000(6) 0.019(6)
C15 0.042(6) 0.048(6) 0.037(6) -0.016(5) -0.001(5) -0.001(5)
C16 0.060(7) 0.050(6) 0.025(5) -0.017(5) 0.012(5) 0.002(5)
C17 0.047(6) 0.027(5) 0.023(5) -0.009(4) 0.004(4) 0.002(4)
C18 0.043(6) 0.044(6) 0.019(4) -0.005(4) 0.003(4) -0.006(5)
C24 0.029(5) 0.067(7) 0.037(6) 0.004(5) 0.021(4) -0.001(5)
O38 0.064(6) 0.093(7) 0.058(6) 0.025(5) 0.005(5) -0.007(5)

loop_
_atom_type_symbol
_atom_type_description
_atom_type_scat_dispersion_real
_atom_type_scat_dispersion_imag
_atom_type_scat_source
C C 0.0033 0.0016 'International Tables Vol C Tables 4.2.6.8 and 6.1.1.4'
H H 0.0000 0.0000 'International Tables Vol C Tables 4.2.6.8 and 6.1.1.4'
Cu Cu 0.3201 1.2651 'International Tables Vol C Tables 4.2.6.8 and 6.1.1.4'
Dy Dy -0.1892 4.4098 'International Tables Vol C Tables 4.2.6.8 and 6.1.1.4'
N N 0.0061 0.0033 'International Tables Vol C Tables 4.2.6.8 and 6.1.1.4'
O O 0.0106 0.0060 'International Tables Vol C Tables 4.2.6.8 and 6.1.1.4'

loop_
_geom_angle_atom_site_label_1
_geom_angle_atom_site_label_2
_geom_angle_atom_site_label_3
_geom_angle
_geom_angle_site_symmetry_1
_geom_angle_site_symmetry_3
O29 Dy1 O4 82.39(19) . 3_666
O29 Dy1 O2 143.49(18) . .
O4 Dy1 O2 109.40(18) 3_666 .
O29 Dy1 O3 143.74(18) . 3_666
O4 Dy1 O3 70.94(18) 3_666 3_666
O2 Dy1 O3 70.76(18) . 3_666
O29 Dy1 O1 81.55(18) . .
O4 Dy1 O1 70.57(18) 3_666 .
O2 Dy1 O1 71.03(18) . .
O3 Dy1 O1 110.72(17) 3_666 .
O29 Dy1 O37 74.14(19) . .
O4 Dy1 O37 77.05(19) 3_666 .
O2 Dy1 O37 141.4(2) . .
O3 Dy1 O37 76.22(18) 3_666 .
O1 Dy1 O37 141.6(2) . .
O29 Dy1 O28 72.13(19) . .
O4 Dy1 O28 143.40(17) 3_666 .
O2 Dy1 O28 79.53(18) . .
O3 Dy1 O28 142.12(17) 3_666 .
O1 Dy1 O28 79.87(17) . .
O37 Dy1 O28 118.66(18) . .
O29 Dy1 N18 109.6(2) . .
O4 Dy1 N18 142.7(2) 3_666 .
O2 Dy1 N18 82.3(2) . .
O3 Dy1 N18 80.6(2) 3_666 .
O1 Dy1 N18 144.4(2) . .
O37 Dy1 N18 73.0(2) . .
O28 Dy1 N18 72.4(2) . .
O29 Dy1 Dy3 114.38(13) . 3_666
O4 Dy1 Dy3 34.94(13) 3_666 3_666
O2 Dy1 Dy3 89.65(13) . 3_666
O3 Dy1 Dy3 36.02(12) 3_666 3_666
O1 Dy1 Dy3 89.68(12) . 3_666
O37 Dy1 Dy3 74.44(14) . 3_666
O28 Dy1 Dy3 166.89(12) . 3_666
N18 Dy1 Dy3 113.75(16) . 3_666
O29 Dy1 Dy2 80.01(13) . 3_666
O4 Dy1 Dy2 35.68(12) 3_666 3_666
O2 Dy1 Dy2 90.14(12) . 3_666
O3 Dy1 Dy2 91.29(12) 3_666 3_666
O1 Dy1 Dy2 34.89(13) . 3_666
O37 Dy1 Dy2 110.38(15) . 3_666
O28 Dy1 Dy2 112.17(11) . 3_666
N18 Dy1 Dy2 170.37(17) . 3_666
Dy3 Dy1 Dy2 60.030(13) 3_666 3_666
O6 Dy3 O4 141.28(19) . .
O6 Dy3 O1 84.77(19) . .
O4 Dy3 O1 109.15(17) . .
O6 Dy3 O3 146.45(19) . .
O4 Dy3 O3 70.66(18) . .
O1 Dy3 O3 70.93(18) . .
O6 Dy3 O2 81.12(19) . .
O4 Dy3 O2 70.71(18) . .
O1 Dy3 O2 70.63(18) . .
O3 Dy3 O2 110.61(17) . .
O6 Dy3 O14 75.0(2) . .
O4 Dy3 O14 142.60(19) . .
O1 Dy3 O14 76.11(18) . .
O3 Dy3 O14 76.89(18) . .
O2 Dy3 O14 140.43(19) . .
O6 Dy3 O5 71.30(19) . .
O4 Dy3 O5 77.67(18) . .
O1 Dy3 O5 144.11(17) . .
O3 Dy3 O5 140.43(17) . .
O2 Dy3 O5 79.35(17) . .
O14 Dy3 O5 120.46(19) . .
O6 Dy3 N3 107.7(2) . .
O4 Dy3 N3 83.6(2) . .
O1 Dy3 N3 142.1(2) . .
O3 Dy3 N3 80.8(2) . .
O2 Dy3 N3 145.3(2) . .
O14 Dy3 N3 73.1(2) . .
O5 Dy3 N3 72.5(2) . .
O6 Dy3 Cu1 89.87(14) . .
O4 Dy3 Cu1 74.98(13) . .
O1 Dy3 Cu1 174.62(13) . .
O3 Dy3 Cu1 114.10(12) . .
O2 Dy3 Cu1 108.28(13) . .
O14 Dy3 Cu1 102.81(14) . .
O5 Dy3 Cu1 32.23(12) . .
N3 Dy3 Cu1 40.50(17) . .
O6 Dy3 Dy1 170.38(14) . 3_666
O4 Dy3 Dy1 34.69(13) . 3_666
O1 Dy3 Dy1 89.66(12) . 3_666
O3 Dy3 Dy1 35.99(12) . 3_666
O2 Dy3 Dy1 89.64(12) . 3_666
O14 Dy3 Dy1 111.27(14) . 3_666
O5 Dy3 Dy1 109.77(13) . 3_666
N3 Dy3 Dy1 81.43(16) . 3_666
Cu1 Dy3 Dy1 95.617(19) . 3_666
O6 Dy3 Dy2 116.94(14) . 3_666
O4 Dy3 Dy2 89.49(13) . 3_666
O1 Dy3 Dy2 34.84(13) . 3_666
O3 Dy3 Dy2 36.11(12) . 3_666
O2 Dy3 Dy2 89.60(12) . 3_666
O14 Dy3 Dy2 74.26(14) . 3_666
O5 Dy3 Dy2 165.23(13) . 3_666
N3 Dy3 Dy2 113.73(16) . 3_666
Cu1 Dy3 Dy2 150.21(2) . 3_666
Dy1 Dy3 Dy2 59.935(12) 3_666 3_666
O16 Dy2 O2 83.47(19) . .
O16 Dy2 O1 141.18(18) . 3_666
O2 Dy2 O1 109.49(18) . 3_666
O16 Dy2 O3 145.77(18) . 3_666
O2 Dy2 O3 70.93(17) . 3_666
O1 Dy2 O3 70.95(17) 3_666 3_666
O16 Dy2 O4 80.55(18) . .
O2 Dy2 O4 71.24(18) . .
O1 Dy2 O4 70.28(17) 3_666 .
O3 Dy2 O4 110.73(18) 3_666 .
O16 Dy2 O15 71.57(19) . .
O2 Dy2 O15 144.29(17) . .
O1 Dy2 O15 78.29(18) 3_666 .
O3 Dy2 O15 140.92(17) 3_666 .
O4 Dy2 O15 79.61(18) . .
O16 Dy2 O27 74.4(2) . .
O2 Dy2 O27 76.60(19) . .
O1 Dy2 O27 143.29(19) 3_666 .
O3 Dy2 O27 77.7(2) 3_666 .
O4 Dy2 O27 141.06(19) . .
O15 Dy2 O27 118.6(2) . .
O16 Dy2 N10 110.0(2) . .
O2 Dy2 N10 141.8(2) . .
O1 Dy2 N10 82.7(2) 3_666 .
O3 Dy2 N10 80.0(2) 3_666 .
O4 Dy2 N10 144.5(2) . .
O15 Dy2 N10 72.6(2) . .
O27 Dy2 N10 73.3(2) . .
O16 Dy2 Cu2 91.42(14) . .
O2 Dy2 Cu2 174.90(13) . .
O1 Dy2 Cu2 74.49(13) 3_666 .
O3 Dy2 Cu2 113.81(12) 3_666 .
O4 Dy2 Cu2 107.86(13) . .
O15 Dy2 Cu2 32.19(12) . .
O27 Dy2 Cu2 102.21(15) . .
N10 Dy2 Cu2 40.67(17) . .
O16 Dy2 Dy3 169.42(13) . 3_666
O2 Dy2 Dy3 89.70(13) . 3_666
O1 Dy2 Dy3 35.11(13) 3_666 3_666
O3 Dy2 Dy3 35.86(12) 3_666 3_666
O4 Dy2 Dy3 89.62(13) . 3_666
O15 Dy2 Dy3 110.66(13) . 3_666
O27 Dy2 Dy3 111.86(15) . 3_666
N10 Dy2 Dy3 80.34(17) . 3_666
Cu2 Dy2 Dy3 95.33(2) . 3_666
O16 Dy2 Dy1 111.57(13) . 3_666
O2 Dy2 Dy1 90.24(13) . 3_666
O1 Dy2 Dy1 35.66(12) 3_666 3_666
O3 Dy2 Dy1 91.38(12) 3_666 3_666
O4 Dy2 Dy1 34.62(12) . 3_666
O15 Dy2 Dy1 76.32(13) . 3_666
O27 Dy2 Dy1 165.03(15) . 3_666
N10 Dy2 Dy1 115.29(17) . 3_666
Cu2 Dy2 Dy1 91.52(2) . 3_666
Dy3 Dy2 Dy1 60.217(12) 3_666 3_666
O16 Dy5 O19 89.9(2) . .
O16 Dy5 O17 81.62(19) . .
O19 Dy5 O17 147.3(2) . .
O16 Dy5 O26 147.3(2) . .
O19 Dy5 O26 86.7(2) . .
O17 Dy5 O26 84.0(2) . .
O16 Dy5 O15 72.36(18) . .
O19 Dy5 O15 77.2(2) . .
O17 Dy5 O15 70.13(18) . .
O26 Dy5 O15 75.2(2) . .
O16 Dy5 O24 134.3(4) . .
O19 Dy5 O24 69.7(3) . .
O17 Dy5 O24 136.0(3) . .
O26 Dy5 O24 74.1(4) . .
O15 Dy5 O24 135.6(3) . .
O16 Dy5 O21 79.9(2) . .
O19 Dy5 O21 132.9(2) . .
O17 Dy5 O21 76.6(2) . .
O26 Dy5 O21 124.8(2) . .
O15 Dy5 O21 139.1(2) . .
O24 Dy5 O21 85.2(3) . .
O16 Dy5 O25 73.5(3) . .
O19 Dy5 O25 66.8(2) . .
O17 Dy5 O25 138.0(2) . .
O26 Dy5 O25 133.2(3) . .
O15 Dy5 O25 129.7(3) . .
O24 Dy5 O25 61.0(4) . .
O21 Dy5 O25 66.2(2) . .
O16 Dy5 O22 127.2(2) . .
O19 Dy5 O22 133.4(2) . .
O17 Dy5 O22 73.8(2) . .
O26 Dy5 O22 75.5(2) . .
O15 Dy5 O22 135.2(2) . .
O24 Dy5 O22 64.1(3) . .
O21 Dy5 O22 49.6(2) . .
O25 Dy5 O22 95.0(3) . .
O29 Dy6 O20 85.64(19) . 3_666
O29 Dy6 O33 90.6(2) . .
O20 Dy6 O33 147.8(2) 3_666 .
O29 Dy6 O35 157.8(2) . .
O20 Dy6 O35 90.7(2) 3_666 .
O33 Dy6 O35 80.9(2) . .
O29 Dy6 O36 94.6(3) . .
O20 Dy6 O36 145.2(3) 3_666 .
O33 Dy6 O36 67.0(3) . .
O35 Dy6 O36 100.8(3) . .
O29 Dy6 O28 74.11(19) . .
O20 Dy6 O28 70.54(18) 3_666 .
O33 Dy6 O28 77.7(2) . .
O35 Dy6 O28 84.1(2) . .
O36 Dy6 O28 142.9(3) . .
O29 Dy6 O31 127.1(2) . .
O20 Dy6 O31 77.6(2) 3_666 .
O33 Dy6 O31 127.9(2) . .
O35 Dy6 O31 72.9(2) . .
O36 Dy6 O31 74.6(3) . .
O28 Dy6 O31 140.20(19) . .
O29 Dy6 O30 77.10(19) . .
O20 Dy6 O30 77.6(2) 3_666 .
O33 Dy6 O30 132.6(2) . .
O35 Dy6 O30 123.4(2) . .
O36 Dy6 O30 68.6(3) . .
O28 Dy6 O30 138.10(18) . .
O31 Dy6 O30 50.5(2) . .
O6 Dy4 O34 82.5(2) . .
O6 Dy4 O18 90.2(2) . .
O34 Dy4 O18 154.47(19) . .
O6 Dy4 O5 72.24(19) . .
O34 Dy4 O5 74.65(18) . .
O18 Dy4 O5 79.82(19) . .
O6 Dy4 O13 144.4(2) . .
O34 Dy4 O13 84.6(2) . .
O18 Dy4 O13 87.3(2) . .
O5 Dy4 O13 72.40(19) . .
O6 Dy4 O10 138.9(2) . .
O34 Dy4 O10 126.8(2) . .
O18 Dy4 O10 73.3(2) . .
O5 Dy4 O10 137.2(2) . .
O13 Dy4 O10 73.7(2) . .
O6 Dy4 O11 138.0(2) . .
O34 Dy4 O11 77.7(2) . .
O18 Dy4 O11 121.8(2) . .
O5 Dy4 O11 134.7(2) . .
O13 Dy4 O11 69.8(2) . .
O10 Dy4 O11 49.3(2) . .
O6 Dy4 O8 73.8(2) . .
O34 Dy4 O8 80.2(2) . .
O18 Dy4 O8 121.2(2) . .
O5 Dy4 O8 139.8(2) . .
O13 Dy4 O8 135.9(2) . .
O10 Dy4 O8 83.0(2) . .
O11 Dy4 O8 66.6(3) . .
O6 Dy4 O7 72.2(2) . .
O34 Dy4 O7 127.6(2) . .
O18 Dy4 O7 72.1(2) . .
O5 Dy4 O7 134.0(2) . .
O13 Dy4 O7 139.3(2) . .
O10 Dy4 O7 66.9(2) . .
O11 Dy4 O7 91.3(3) . .
O8 Dy4 O7 49.2(2) . .
N14 Cu2 O15 172.2(3) . .
N14 Cu2 N9 79.0(3) . .
O15 Cu2 N9 93.5(3) . .
N14 Cu2 N13 78.1(3) . .
O15 Cu2 N13 109.2(3) . .
N9 Cu2 N13 157.0(3) . .
N14 Cu2 N10 95.3(3) . .
O15 Cu2 N10 86.8(2) . .
N9 Cu2 N10 90.2(3) . .
N13 Cu2 N10 94.9(3) . .
N14 Cu2 Dy2 140.6(2) . .
O15 Cu2 Dy2 41.86(17) . .
N9 Cu2 Dy2 97.1(2) . .
N13 Cu2 Dy2 102.43(19) . .
N10 Cu2 Dy2 45.27(18) . .
O28 Cu3 N22 172.6(3) . .
O28 Cu3 N17 93.8(3) . .
N22 Cu3 N17 79.1(3) . .
O28 Cu3 N21 108.1(2) . .
N22 Cu3 N21 78.7(3) . .
N17 Cu3 N21 157.3(3) . .
O28 Cu3 N18 87.3(2) . .
N22 Cu3 N18 95.1(3) . .
N17 Cu3 N18 93.3(3) . .
N21 Cu3 N18 93.6(3) . .
N7 Cu1 O5 172.4(3) . .
N7 Cu1 N6 78.3(3) . .
O5 Cu1 N6 107.4(2) . .
N7 Cu1 N8 79.2(3) . .
O5 Cu1 N8 94.4(3) . .
N6 Cu1 N8 156.6(3) . .
N7 Cu1 N3 96.6(3) . .
O5 Cu1 N3 87.9(2) . .
N6 Cu1 N3 95.7(3) . .
N8 Cu1 N3 93.3(3) . .
N7 Cu1 Dy3 142.4(2) . .
O5 Cu1 Dy3 42.44(16) . .
N6 Cu1 Dy3 102.25(19) . .
N8 Cu1 Dy3 99.5(2) . .
N3 Cu1 Dy3 45.78(17) . .
Dy1 O3 Dy3 107.99(19) 3_666 .
Dy1 O3 Dy2 107.66(19) 3_666 3_666
Dy3 O3 Dy2 108.02(19) . 3_666
Dy2 O2 Dy1 110.6(2) . .
Dy2 O2 Dy3 109.2(2) . .
Dy1 O2 Dy3 109.1(2) . .
Dy2 O1 Dy3 110.0(2) 3_666 .
Dy2 O1 Dy1 109.5(2) 3_666 .
Dy3 O1 Dy1 109.2(2) . .
Dy1 O4 Dy3 110.4(2) 3_666 .
Dy1 O4 Dy2 109.70(19) 3_666 .
Dy3 O4 Dy2 108.8(2) . .
Cu2 O15 Dy5 116.3(2) . .
Cu2 O15 Dy2 106.0(2) . .
Dy5 O15 Dy2 102.87(19) . .
Dy5 O16 Dy2 113.0(2) . .
N9 O19 Dy5 120.1(5) . .
N16 O30 Dy6 95.7(5) . .
Cu3 O28 Dy6 117.1(2) . .
Cu3 O28 Dy1 105.8(2) . .
Dy6 O28 Dy1 101.25(19) . .
N17 O33 Dy6 119.9(5) . .
N21 O34 Dy4 123.6(4) . .
Cu1 O5 Dy4 116.0(2) . .
Cu1 O5 Dy3 105.3(2) . .
Dy4 O5 Dy3 103.3(2) . .
N6 O17 Dy5 122.5(4) . .
N8 O18 Dy4 118.8(4) . .
Dy4 O6 Dy3 113.2(2) . .
N1 O7 Dy4 95.9(5) . .
N1 O8 Dy4 95.8(5) . .
N2 O10 Dy4 98.3(5) . .
N2 O11 Dy4 96.1(6) . .
Dy6 O29 Dy1 112.5(2) . .
N13 O20 Dy6 123.3(4) . 3_666
N16 O31 Dy6 96.3(5) . .
N15 O21 Dy5 99.2(5) . .
N15 O22 Dy5 96.3(6) . .
C13 N9 O19 118.8(8) . .
C13 N9 Cu2 117.3(6) . .
O19 N9 Cu2 123.1(5) . .
N19 N18 Cu3 109.2(5) . .
N19 N18 Dy1 131.6(6) . .
Cu3 N18 Dy1 94.1(3) . .
N20 N19 N18 178.8(11) . .
C22 N17 O33 118.4(7) . .
C22 N17 Cu3 116.8(6) . .
O33 N17 Cu3 123.8(5) . .
C20 N22 C21 123.3(7) . .
C20 N22 Cu3 118.8(6) . .
C21 N22 Cu3 117.9(6) . .
C19 N21 O34 116.8(7) . .
C19 N21 Cu3 117.0(6) . .
O34 N21 Cu3 125.8(5) . .
N4 N3 Cu1 108.9(5) . .
N4 N3 Dy3 131.1(6) . .
Cu1 N3 Dy3 93.7(2) . .
N5 N4 N3 177.6(10) . .
C1 N6 O17 117.0(7) . .
C1 N6 Cu1 117.2(6) . .
O17 N6 Cu1 125.7(5) . .
C2 N7 C3 124.0(7) . .
C2 N7 Cu1 118.2(5) . .
C3 N7 Cu1 117.7(6) . .
C4 N8 O18 119.5(7) . .
C4 N8 Cu1 116.5(6) . .
O18 N8 Cu1 123.6(5) . .
O7 N1 O8 118.9(8) . .
O7 N1 O9 120.2(8) . .
O8 N1 O9 120.8(8) . .
O12 N2 O11 122.5(9) . .
O12 N2 O10 121.5(9) . .
O11 N2 O10 116.1(8) . .
C10 N13 O20 116.4(7) . .
C10 N13 Cu2 118.0(6) . .
O20 N13 Cu2 125.5(5) . .
C11 N14 C12 123.8(7) . .
C11 N14 Cu2 118.6(6) . .
C12 N14 Cu2 117.3(5) . .
O32 N16 O31 121.8(8) . .
O32 N16 O30 120.5(8) . .
O31 N16 O30 117.5(7) . .
N11 N10 Cu2 110.8(6) . .
N11 N10 Dy2 134.4(6) . .
Cu2 N10 Dy2 94.1(2) . .
N12 N11 N10 177.1(10) . .
O23 N15 O22 122.2(9) . .
O23 N15 O21 122.9(9) . .
O22 N15 O21 114.9(8) . .
N17 C22 C21 112.8(8) . .
N17 C22 C23 123.0(9) . .
C21 C22 C23 124.1(8) . .
N22 C21 C24 119.6(9) . .
N22 C21 C22 113.0(8) . .
C24 C21 C22 127.4(9) . .
N22 C20 C26 120.3(8) . .
N22 C20 C19 113.0(7) . .
C26 C20 C19 126.7(9) . .
N21 C19 C27 125.6(8) . .
N21 C19 C20 112.2(8) . .
C27 C19 C20 122.2(8) . .
N6 C1 C2 112.5(8) . .
N6 C1 C9 124.9(8) . .
C2 C1 C9 122.6(7) . .
N7 C2 C8 118.0(8) . .
N7 C2 C1 113.4(7) . .
C8 C2 C1 128.4(8) . .
N7 C3 C6 119.1(8) . .
N7 C3 C4 112.6(7) . .
C6 C3 C4 128.3(8) . .
N8 C4 C3 113.6(7) . .
N8 C4 C5 124.2(8) . .
C3 C4 C5 122.2(7) . .
C7 C6 C3 118.3(8) . .
C7 C6 H9 120.8 . .
C3 C6 H9 120.8 . .
C6 C7 C8 121.4(9) . .
C6 C7 H7 119.3 . .
C8 C7 H7 119.3 . .
C2 C8 C7 119.2(9) . .
C2 C8 H8 120.4 . .
C7 C8 H8 120.4 . .
C1 C9 H9A 109.5 . .
C1 C9 H9B 109.5 . .
H9A C9 H9B 109.5 . .
C1 C9 H9C 109.5 . .
H9A C9 H9C 109.5 . .
H9B C9 H9C 109.5 . .
C19 C27 H27A 109.5 . .
C19 C27 H27B 109.5 . .
H27A C27 H27B 109.5 . .
C19 C27 H27C 109.5 . .
H27A C27 H27C 109.5 . .
H27B C27 H27C 109.5 . .
C20 C26 C25 118.0(9) . .
C20 C26 H26 121.0 . .
C25 C26 H26 121.0 . .
C24 C25 C26 121.1(9) . .
C24 C25 H25 119.4 . .
C26 C25 H25 119.4 . .
C4 C5 H5A 109.5 . .
C4 C5 H5B 109.5 . .
H5A C5 H5B 109.5 . .
C4 C5 H5C 109.5 . .
H5A C5 H5C 109.5 . .
H5B C5 H5C 109.5 . .
C22 C23 H23A 109.5 . .
C22 C23 H23B 109.5 . .
H23A C23 H23B 109.5 . .
C22 C23 H23C 109.5 . .
H23A C23 H23C 109.5 . .
H23B C23 H23C 109.5 . .
N13 C10 C18 124.2(8) . .
N13 C10 C11 110.9(8) . .
C18 C10 C11 124.8(7) . .
N14 C11 C17 120.0(8) . .
N14 C11 C10 114.1(7) . .
C17 C11 C10 125.8(9) . .
N14 C12 C15 119.0(8) . .
N14 C12 C13 113.8(7) . .
C15 C12 C13 127.1(8) . .
N9 C13 C14 125.4(9) . .
N9 C13 C12 112.2(8) . .
C14 C13 C12 122.4(8) . .
C13 C14 H14A 109.5 . .
C13 C14 H14B 109.5 . .
H14A C14 H14B 109.5 . .
C13 C14 H14C 109.5 . .
H14A C14 H14C 109.5 . .
H14B C14 H14C 109.5 . .
C16 C15 C12 116.9(9) . .
C16 C15 H15 121.5 . .
C12 C15 H15 121.5 . .
C15 C16 C17 123.2(9) . .
C15 C16 H10 118.4 . .
C17 C16 H10 118.4 . .
C16 C17 C11 117.0(9) . .
C16 C17 H17 121.5 . .
C11 C17 H17 121.5 . .
C10 C18 H18A 109.5 . .
C10 C18 H18B 109.5 . .
H18A C18 H18B 109.5 . .
C10 C18 H18C 109.5 . .
H18A C18 H18C 109.5 . .
H18B C18 H18C 109.5 . .
C21 C24 C25 117.6(9) . .
C21 C24 H24 121.2 . .
C25 C24 H24 121.2 . .

loop_
_geom_bond_atom_site_label_1
_geom_bond_atom_site_label_2
_geom_bond_distance
_geom_bond_site_symmetry_2
Dy1 O29 2.318(6) .
Dy1 O4 2.346(5) 3_666
Dy1 O2 2.365(5) .
Dy1 O3 2.387(5) 3_666
Dy1 O1 2.403(5) .
Dy1 O37 2.441(6) .
Dy1 O28 2.474(5) .
Dy1 N18 2.517(7) .
Dy1 Dy3 3.8640(7) 3_666
Dy1 Dy2 3.8876(7) 3_666
Dy3 O6 2.292(5) .
Dy3 O4 2.360(5) .
Dy3 O1 2.374(5) .
Dy3 O3 2.389(5) .
Dy3 O2 2.417(5) .
Dy3 O14 2.453(6) .
Dy3 O5 2.459(5) .
Dy3 N3 2.524(7) .
Dy3 Cu1 3.5139(11) .
Dy3 Dy1 3.8640(7) 3_666
Dy3 Dy2 3.8779(6) 3_666
Dy2 O16 2.314(5) .
Dy2 O2 2.338(5) .
Dy2 O1 2.358(5) 3_666
Dy2 O3 2.403(5) 3_666
Dy2 O4 2.408(5) .
Dy2 O15 2.444(6) .
Dy2 O27 2.453(6) .
Dy2 N10 2.509(7) .
Dy2 Cu2 3.5221(11) .
Dy2 Dy3 3.8779(6) 3_666
Dy2 Dy1 3.8876(7) 3_666
Dy5 O16 2.268(6) .
Dy5 O19 2.335(6) .
Dy5 O17 2.387(6) .
Dy5 O26 2.403(7) .
Dy5 O15 2.443(5) .
Dy5 O24 2.501(9) .
Dy5 O21 2.524(6) .
Dy5 O25 2.555(8) .
Dy5 O22 2.586(8) .
Dy6 O29 2.245(5) .
Dy6 O20 2.319(6) 3_666
Dy6 O33 2.346(6) .
Dy6 O35 2.388(7) .
Dy6 O36 2.402(8) .
Dy6 O28 2.434(6) .
Dy6 O31 2.542(7) .
Dy6 O30 2.548(6) .
Dy4 O6 2.285(5) .
Dy4 O34 2.307(6) .
Dy4 O18 2.324(6) .
Dy4 O5 2.414(5) .
Dy4 O13 2.442(6) .
Dy4 O10 2.514(7) .
Dy4 O11 2.567(7) .
Dy4 O8 2.572(7) .
Dy4 O7 2.578(7) .
Cu2 N14 1.930(6) .
Cu2 O15 1.951(5) .
Cu2 N9 2.014(7) .
Cu2 N13 2.028(8) .
Cu2 N10 2.301(7) .
Cu3 O28 1.938(5) .
Cu3 N22 1.943(6) .
Cu3 N17 2.007(8) .
Cu3 N21 2.025(8) .
Cu3 N18 2.311(7) .
Cu1 N7 1.932(6) .
Cu1 O5 1.943(5) .
Cu1 N6 2.026(7) .
Cu1 N8 2.029(6) .
Cu1 N3 2.287(7) .
O3 Dy1 2.387(5) 3_666
O3 Dy2 2.403(5) 3_666
O1 Dy2 2.358(5) 3_666
O4 Dy1 2.346(5) 3_666
O19 N9 1.334(9) .
O30 N16 1.276(9) .
O33 N17 1.331(10) .
O34 N21 1.349(9) .
O17 N6 1.385(8) .
O18 N8 1.354(9) .
O7 N1 1.237(10) .
O8 N1 1.251(10) .
O9 N1 1.264(11) .
O10 N2 1.257(11) .
O11 N2 1.244(11) .
O12 N2 1.226(11) .
O20 N13 1.389(9) .
O20 Dy6 2.319(6) 3_666
O31 N16 1.264(10) .
O32 N16 1.235(10) .
O21 N15 1.275(11) .
O22 N15 1.268(11) .
O23 N15 1.224(11) .
N9 C13 1.286(11) .
N18 N19 1.228(10) .
N19 N20 1.147(11) .
N17 C22 1.315(11) .
N22 C20 1.339(12) .
N22 C21 1.345(11) .
N21 C19 1.324(11) .
N3 N4 1.212(10) .
N4 N5 1.163(11) .
N6 C1 1.292(10) .
N7 C2 1.333(11) .
N7 C3 1.356(11) .
N8 C4 1.289(11) .
N13 C10 1.309(10) .
N14 C11 1.333(11) .
N14 C12 1.333(11) .
N10 N11 1.226(10) .
N11 N12 1.142(11) .
C22 C21 1.481(14) .
C22 C23 1.487(14) .
C21 C24 1.386(13) .
C20 C26 1.365(13) .
C20 C19 1.494(12) .
C19 C27 1.459(13) .
C1 C2 1.477(12) .
C1 C9 1.480(13) .
C2 C8 1.390(12) .
C3 C6 1.392(12) .
C3 C4 1.488(12) .
C4 C5 1.493(11) .
C6 C7 1.361(14) .
C6 H9 0.9500 .
C7 C8 1.393(14) .
C7 H7 0.9500 .
C8 H8 0.9500 .
C9 H9A 0.9800 .
C9 H9B 0.9800 .
C9 H9C 0.9800 .
C27 H27A 0.9800 .
C27 H27B 0.9800 .
C27 H27C 0.9800 .
C26 C25 1.401(14) .
C26 H26 0.9500 .
C25 C24 1.399(16) .
C25 H25 0.9500 .
C5 H5A 0.9800 .
C5 H5B 0.9800 .
C5 H5C 0.9800 .
C23 H23A 0.9800 .
C23 H23B 0.9800 .
C23 H23C 0.9800 .
C10 C18 1.471(13) .
C10 C11 1.484(12) .
C11 C17 1.399(12) .
C12 C15 1.425(13) .
C12 C13 1.486(13) .
C13 C14 1.474(14) .
C14 H14A 0.9800 .
C14 H14B 0.9800 .
C14 H14C 0.9800 .
C15 C16 1.373(15) .
C15 H15 0.9500 .
C16 C17 1.379(14) .
C16 H10 0.9500 .
C17 H17 0.9500 .
C18 H18A 0.9800 .
C18 H18B 0.9800 .
C18 H18C 0.9800 .
C24 H24 0.9500 .

loop_
_geom_torsion_atom_site_label_1
_geom_torsion_atom_site_label_2
_geom_torsion_atom_site_label_3
_geom_torsion_atom_site_label_4
_geom_torsion
_geom_torsion_site_symmetry_1
Dy5 O19 N9 C13 -161.1(7) .
Dy5 O19 N9 Cu2 29.6(9) .
Dy6 O33 N17 C22 -164.1(6) .
Dy6 O33 N17 Cu3 27.8(8) .
Dy4 O34 N21 C19 104.9(7) .
Dy4 O34 N21 Cu3 -83.3(6) .
Dy5 O17 N6 C1 -105.7(7) .
Dy5 O17 N6 Cu1 76.9(7) .
Dy4 O18 N8 C4 162.1(6) .
Dy4 O18 N8 Cu1 -25.7(8) .
Dy4 O7 N1 O8 -4.9(9) .
Dy4 O7 N1 O9 175.2(7) .
Dy4 O8 N1 O7 4.9(9) .
Dy4 O8 N1 O9 -175.2(7) .
Dy4 O11 N2 O12 -175.4(10) .
Dy4 O11 N2 O10 4.2(10) .
Dy4 O10 N2 O12 175.2(10) .
Dy4 O10 N2 O11 -4.3(10) .
Dy6 O20 N13 C10 107.2(7) 3_666
Dy6 O20 N13 Cu2 -72.5(7) 3_666
Dy6 O31 N16 O32 176.9(8) .
Dy6 O31 N16 O30 0.1(7) .
Dy6 O30 N16 O32 -177.0(7) .
Dy6 O30 N16 O31 -0.1(7) .
Dy5 O22 N15 O23 177.2(8) .
Dy5 O22 N15 O21 -1.7(8) .
Dy5 O21 N15 O23 -177.2(8) .
Dy5 O21 N15 O22 1.8(8) .
O33 N17 C22 C21 -176.3(7) .
Cu3 N17 C22 C21 -7.3(9) .
O33 N17 C22 C23 8.0(13) .
Cu3 N17 C22 C23 176.9(7) .
C20 N22 C21 C24 0.6(13) .
Cu3 N22 C21 C24 -176.8(7) .
C20 N22 C21 C22 177.4(8) .
Cu3 N22 C21 C22 0.0(9) .
N17 C22 C21 N22 4.8(11) .
C23 C22 C21 N22 -179.5(9) .
N17 C22 C21 C24 -178.7(9) .
C23 C22 C21 C24 -3.0(15) .
C21 N22 C20 C26 -1.4(13) .
Cu3 N22 C20 C26 175.9(7) .
C21 N22 C20 C19 179.5(7) .
Cu3 N22 C20 C19 -3.1(10) .
O34 N21 C19 C27 0.2(12) .
Cu3 N21 C19 C27 -172.3(7) .
O34 N21 C19 C20 177.6(6) .
Cu3 N21 C19 C20 5.2(9) .
N22 C20 C19 N21 -1.5(11) .
C26 C20 C19 N21 179.6(9) .
N22 C20 C19 C27 176.1(8) .
C26 C20 C19 C27 -2.9(14) .
O17 N6 C1 C2 179.0(6) .
Cu1 N6 C1 C2 -3.3(9) .
O17 N6 C1 C9 -0.7(12) .
Cu1 N6 C1 C9 176.9(7) .
C3 N7 C2 C8 -1.4(13) .
Cu1 N7 C2 C8 -178.2(7) .
C3 N7 C2 C1 -177.6(8) .
Cu1 N7 C2 C1 5.7(9) .
N6 C1 C2 N7 -1.3(11) .
C9 C1 C2 N7 178.4(8) .
N6 C1 C2 C8 -177.0(9) .
C9 C1 C2 C8 2.8(15) .
C2 N7 C3 C6 -0.5(13) .
Cu1 N7 C3 C6 176.2(7) .
C2 N7 C3 C4 -178.8(8) .
Cu1 N7 C3 C4 -2.0(9) .
O18 N8 C4 C3 178.5(7) .
Cu1 N8 C4 C3 5.8(10) .
O18 N8 C4 C5 -2.3(13) .
Cu1 N8 C4 C5 -175.0(7) .
N7 C3 C4 N8 -2.6(11) .
C6 C3 C4 N8 179.4(9) .
N7 C3 C4 C5 178.2(8) .
C6 C3 C4 C5 0.2(15) .
N7 C3 C6 C7 1.7(14) .
C4 C3 C6 C7 179.7(9) .
C3 C6 C7 C8 -0.9(16) .
N7 C2 C8 C7 2.2(14) .
C1 C2 C8 C7 177.7(9) .
C6 C7 C8 C2 -1.0(16) .
N22 C20 C26 C25 2.0(14) .
C19 C20 C26 C25 -179.1(9) .
C20 C26 C25 C24 -1.8(16) .
O20 N13 C10 C18 2.9(12) .
Cu2 N13 C10 C18 -177.4(7) .
O20 N13 C10 C11 -178.6(6) .
Cu2 N13 C10 C11 1.1(9) .
C12 N14 C11 C17 -1.4(13) .
Cu2 N14 C11 C17 172.5(7) .
C12 N14 C11 C10 -178.8(8) .
Cu2 N14 C11 C10 -5.0(10) .
N13 C10 C11 N14 2.4(10) .
C18 C10 C11 N14 -179.2(8) .
N13 C10 C11 C17 -174.9(8) .
C18 C10 C11 C17 3.5(14) .
C11 N14 C12 C15 0.3(14) .
Cu2 N14 C12 C15 -173.7(7) .
C11 N14 C12 C13 176.9(8) .
Cu2 N14 C12 C13 2.9(10) .
O19 N9 C13 C14 2.1(15) .
Cu2 N9 C13 C14 172.0(9) .
O19 N9 C13 C12 -175.8(8) .
Cu2 N9 C13 C12 -5.8(11) .
N14 C12 C13 N9 2.0(12) .
C15 C12 C13 N9 178.3(10) .
N14 C12 C13 C14 -176.0(10) .
C15 C12 C13 C14 0.3(17) .
N14 C12 C15 C16 -0.6(15) .
C13 C12 C15 C16 -176.8(10) .
C12 C15 C16 C17 2.2(17) .
C15 C16 C17 C11 -3.3(16) .
N14 C11 C17 C16 2.7(14) .
C10 C11 C17 C16 179.9(9) .
N22 C21 C24 C25 -0.3(14) .
C22 C21 C24 C25 -176.7(9) .
C26 C25 C24 C21 1.0(16) .
